data_7713509
loop_
_publ_author_name
'Kikuchi, Kazuma'
'Imoto, Hiroaki'
'Naka, Kensuke'

_publ_section_title
;
 Robust and highly emissive copper(I) halide 1D-coordination polymers with
 triphenylarsine and a series of bridging N-heteroaromatic co-ligands
;
_journal_name_full 'Dalton Transactions'
_journal_paper_doi 10.1039/D3DT00784G
_journal_year 2023
_chemical_formula_moiety 'C20.5 H18 As Cu I N, C2 H3 N'
_chemical_formula_sum 'C22.5 H21 As Cu I N2'
_chemical_formula_weight 584.77
_space_group_crystal_system monoclinic
_space_group_IT_number 14
_space_group_name_Hall '-P 2yn'
_space_group_name_H-M_alt 'P 1 21/n 1'
_atom_sites_solution_hydrogens geom
_atom_sites_solution_primary dual
_audit_creation_date 2023-04-26
_audit_creation_method
;
Olex2 1.5-ac5-024
(compiled 2022.04.12 svn.rca3783a0 for Rigaku Oxford Diffraction, GUI svn.r6498)
;
_audit_update_record
;
2023-05-31 deposited with the CCDC.	2023-07-18 downloaded from the CCDC.
;
_cell_angle_alpha 90
_cell_angle_beta 94.467(3)
_cell_angle_gamma 90
_cell_formula_units_Z 4
_cell_length_a 9.0308(3)
_cell_length_b 18.6283(9)
_cell_length_c 13.2450(4)
_cell_measurement_reflns_used 4825
_cell_measurement_temperature 93.15
_cell_measurement_theta_max 32.4260
_cell_measurement_theta_min 2.8240
_cell_volume 2221.42(15)
_computing_cell_refinement 'CrysAlisPro 1.171.42.84a (Rigaku OD, 2023)'
_computing_data_collection 'CrysAlisPro 1.171.42.84a (Rigaku OD, 2023)'
_computing_data_reduction 'CrysAlisPro 1.171.42.84a (Rigaku OD, 2023)'
_computing_molecular_graphics 'Olex2 1.5-ac5-024 (Dolomanov et al., 2009)'
_computing_publication_material 'Olex2 1.5-ac5-024 (Dolomanov et al., 2009)'
_computing_structure_refinement 'SHELXL 2018/3 (Sheldrick, 2015)'
_computing_structure_solution 'SHELXT  (Sheldrick, 2015)'
_diffrn_ambient_temperature 93.15
_diffrn_detector 'CCD plate'
_diffrn_measured_fraction_theta_full 1.000
_diffrn_measured_fraction_theta_max 0.906
_diffrn_measurement_details
;
List of Runs (angles in degrees, time in seconds):

  # Type    Start    End  Width  t~exp~   \w     \q     \k     \f   Frames
#--------------------------------------------------------------------------
  1  \w    -74.00 109.00   0.10    3.00    --   30.00  54.00-120.00 1830
  2  \w     26.00  53.00   0.10    3.00    --   30.00  54.00 120.00  270
  3  \w     24.00  72.00   0.10    3.00    --   30.00  54.00  90.00  480
;
_diffrn_measurement_device 'two-circle diffractometer'
_diffrn_measurement_device_type 'XtaLAB Mini (JP)'
_diffrn_measurement_method '\w scans'
_diffrn_orient_matrix_type 'CrysAlisPro convention (1999,Acta A55,543-557)'
_diffrn_orient_matrix_UB_11 -0.0070197000
_diffrn_orient_matrix_UB_12 0.0293522000
_diffrn_orient_matrix_UB_13 0.0335222000
_diffrn_orient_matrix_UB_21 0.0596260000
_diffrn_orient_matrix_UB_22 0.0176085000
_diffrn_orient_matrix_UB_23 -0.0213579000
_diffrn_orient_matrix_UB_31 -0.0508626000
_diffrn_orient_matrix_UB_32 0.0167877000
_diffrn_orient_matrix_UB_33 -0.0361253000
_diffrn_radiation_monochromator graphite
_diffrn_radiation_probe x-ray
_diffrn_radiation_type 'Mo K\a'
_diffrn_radiation_wavelength 0.71073
_diffrn_reflns_av_R_equivalents 0.0220
_diffrn_reflns_av_unetI/netI 0.0435
_diffrn_reflns_Laue_measured_fraction_full 1.000
_diffrn_reflns_Laue_measured_fraction_max 0.906
_diffrn_reflns_limit_h_max 11
_diffrn_reflns_limit_h_min -13
_diffrn_reflns_limit_k_max 25
_diffrn_reflns_limit_k_min -17
_diffrn_reflns_limit_l_max 19
_diffrn_reflns_limit_l_min -19
_diffrn_reflns_number 14008
_diffrn_reflns_point_group_measured_fraction_full 1.000
_diffrn_reflns_point_group_measured_fraction_max 0.906
_diffrn_reflns_theta_full 25.242
_diffrn_reflns_theta_max 32.672
_diffrn_reflns_theta_min 2.513
_diffrn_source 'fine-focus sealed X-ray tube'
_diffrn_source_type 'Rigaku (Mo) X-ray Source'
_exptl_absorpt_coefficient_mu 3.861
_exptl_absorpt_correction_T_max 0.983
_exptl_absorpt_correction_T_min 0.974
_exptl_absorpt_correction_type analytical
_exptl_absorpt_process_details
;
CrysAlisPro 1.171.42.84a (Rigaku Oxford Diffraction, 2023)
Analytical numeric absorption correction using a multifaceted crystal
model based on expressions derived by R.C. Clark & J.S. Reid.
(Clark, R. C. & Reid, J. S. (1995). Acta Cryst. A51, 887-897)
Empirical absorption correction using spherical harmonics,
implemented in SCALE3 ABSPACK scaling algorithm.
;
_exptl_crystal_colour yellow
_exptl_crystal_colour_primary yellow
_exptl_crystal_density_diffrn 1.748
_exptl_crystal_description plate
_exptl_crystal_F_000 1140
_exptl_crystal_size_max 0.46
_exptl_crystal_size_mid 0.33
_exptl_crystal_size_min 0.3
_refine_diff_density_max 2.124
_refine_diff_density_min -1.143
_refine_diff_density_rms 0.140
_refine_ls_extinction_method none
_refine_ls_goodness_of_fit_ref 1.058
_refine_ls_hydrogen_treatment constr
_refine_ls_matrix_type full
_refine_ls_number_parameters 284
_refine_ls_number_reflns 7384
_refine_ls_number_restraints 36
_refine_ls_restrained_S_all 1.057
_refine_ls_R_factor_all 0.0754
_refine_ls_R_factor_gt 0.0443
_refine_ls_shift/su_max 0.001
_refine_ls_shift/su_mean 0.000
_refine_ls_structure_factor_coef Fsqd
_refine_ls_weighting_details 'w=1/[\s^2^(Fo^2^)+(0.0396P)^2^+3.7665P] where P=(Fo^2^+2Fc^2^)/3'
_refine_ls_weighting_scheme calc
_refine_ls_wR_factor_gt 0.0944
_refine_ls_wR_factor_ref 0.1074
_reflns_Friedel_coverage 0.000
_reflns_number_gt 5318
_reflns_number_total 7384
_reflns_threshold_expression 'I > 2\s(I)'
_cod_data_source_file d3dt00784g2.cif
_cod_data_source_block '[Cu2I2(AsPh3)2(meprz)]n_93K'
_cod_original_formula_sum 'C22.50 H21 As Cu I N2'
_cod_database_code 7713509
_shelx_shelxl_version_number 2018/3
_chemical_oxdiff_formula CHAsCuIN
_shelx_space_group_comment
;
The symmetry employed for this shelxl refinement is uniquely defined
by the following loop, which should always be used as a source of
symmetry information in preference to the above space-group names.
They are only intended as comments.
;
_shelx_estimated_absorpt_t_max 0.390
_shelx_estimated_absorpt_t_min 0.270
_olex2_refinement_description
;
1. Fixed Uiso
 At 1.2 times of:
  All C(H) groups
 At 1.5 times of:
  All C(H,H,H) groups
2. Restrained distances
 N2A-C22A \\sim N2B-C22B
 with sigma of 0.02
 C22A-C23A \\sim C22B-C23B
 with sigma of 0.02
 N2A-C23A \\sim N2B-C23B
 with sigma of 0.04
3. Rigid body (RIGU) restrains
 N2A, C22A, C23A
 with sigma for 1-2 distances of 0.004 and sigma for 1-3 distances of 0.004
 C23B, C22B, N2B
 with sigma for 1-2 distances of 0.004 and sigma for 1-3 distances of 0.004
 C21, C19, N1, C20
 with sigma for 1-2 distances of 0.004 and sigma for 1-3 distances of 0.004
4. Others
 Sof(C23B)=Sof(H23D)=Sof(H23E)=Sof(H23F)=Sof(C22B)=Sof(N2B)=1-FVAR(1)
 Sof(N2A)=Sof(C22A)=Sof(C23A)=Sof(H23A)=Sof(H23B)=Sof(H23C)=FVAR(1)
 Fixed Sof: H19(0.5) C21(0.5) H21A(0.5) H21B(0.5) H21C(0.5)
5.a Aromatic/amide H refined with riding coordinates:
 C19(H19), C6(H6), C12(H12), C18(H18), C8(H8), C14(H14), C2(H2), C17(H17),
 C11(H11), C16(H16), C5(H5), C10(H10), C9(H9), C4(H4), C15(H15), C3(H3),
 C20(H20)
5.b Idealised Me refined as rotating group:
 C21(H21A,H21B,H21C), C23A(H23A,H23B,H23C), C23B(H23D,H23E,H23F)
;
_olex2_submission_special_instructions 'No special instructions were received'
_oxdiff_exptl_absorpt_empirical_details
;
Empirical correction (ABSPACK) includes:
- Absorption correction using spherical harmonics
- Frame scaling
;
_oxdiff_exptl_absorpt_empirical_full_max 2.513
_oxdiff_exptl_absorpt_empirical_full_min 0.688

loop_
_space_group_symop_operation_xyz
'x, y, z'
'-x+1/2, y+1/2, -z+1/2'
'-x, -y, -z'
'x-1/2, -y-1/2, z-1/2'

loop_
_atom_site_label
_atom_site_type_symbol
_atom_site_fract_x
_atom_site_fract_y
_atom_site_fract_z
_atom_site_U_iso_or_equiv
_atom_site_adp_type
_atom_site_occupancy
_atom_site_site_symmetry_order
_atom_site_calc_flag
_atom_site_refinement_flags_posn
_atom_site_refinement_flags_adp
_atom_site_refinement_flags_occupancy
_atom_site_disorder_assembly
_atom_site_disorder_group
I1 I 0.51737(3) 0.38165(2) 0.49937(2) 0.02963(8) Uani 1 1 d . . . . .
As1 As 0.40691(4) 0.49823(2) 0.25345(2) 0.02006(8) Uani 1 1 d . . . . .
Cu1 Cu 0.36357(5) 0.49569(3) 0.42714(3) 0.02853(12) Uani 1 1 d . . . . .
C13 C 0.6152(4) 0.4872(2) 0.2285(2) 0.0222(7) Uani 1 1 d . . . . .
N1 N 0.1489(4) 0.4948(2) 0.4690(3) 0.0415(9) Uani 1 1 d . . . . .
C19 C 0.0593(5) 0.4369(3) 0.4624(3) 0.0356(9) Uani 1 1 d . . . . .
H19 H 0.094228 0.392936 0.436814 0.043 Uiso 0.5 1 calc R U P A 2
C7 C 0.3576(4) 0.5869(2) 0.1798(2) 0.0228(7) Uani 1 1 d . . . . .
C1 C 0.3128(4) 0.4271(2) 0.1612(2) 0.0235(7) Uani 1 1 d . . . . .
C6 C 0.2496(4) 0.4441(2) 0.0650(2) 0.0269(8) Uani 1 1 d . . . . .
H6 H 0.256150 0.491751 0.040298 0.032 Uiso 1 1 calc R U . . .
C12 C 0.2310(4) 0.6240(2) 0.2033(3) 0.0278(8) Uani 1 1 d . . . . .
H12 H 0.174973 0.607124 0.256283 0.033 Uiso 1 1 calc R U . . .
C18 C 0.7178(4) 0.5325(3) 0.2800(3) 0.0294(8) Uani 1 1 d . . . . .
H18 H 0.685014 0.567598 0.325321 0.035 Uiso 1 1 calc R U . . .
C8 C 0.4414(4) 0.6134(2) 0.1043(3) 0.0280(8) Uani 1 1 d . . . . .
H8 H 0.528736 0.588856 0.088270 0.034 Uiso 1 1 calc R U . . .
C14 C 0.6648(4) 0.4352(2) 0.1635(3) 0.0309(8) Uani 1 1 d . . . . .
H14 H 0.595525 0.403879 0.128481 0.037 Uiso 1 1 calc R U . . .
C2 C 0.3035(5) 0.3567(3) 0.1948(3) 0.0375(10) Uani 1 1 d . . . . .
H2 H 0.346970 0.344128 0.260014 0.045 Uiso 1 1 calc R U . . .
C17 C 0.8684(4) 0.5265(3) 0.2655(3) 0.0381(10) Uani 1 1 d . . . . .
H17 H 0.937932 0.557982 0.300073 0.046 Uiso 1 1 calc R U . . .
C11 C 0.1856(4) 0.6857(3) 0.1501(3) 0.0369(10) Uani 1 1 d . . . . .
H11 H 0.097924 0.710234 0.165658 0.044 Uiso 1 1 calc R U . . .
C16 C 0.9171(4) 0.4747(3) 0.2005(3) 0.0395(11) Uani 1 1 d . . . . .
H16 H 1.019909 0.470696 0.190831 0.047 Uiso 1 1 calc R U . . .
C5 C 0.1769(4) 0.3918(2) 0.0049(3) 0.0316(9) Uani 1 1 d . . . . .
H5 H 0.133084 0.404184 -0.060274 0.038 Uiso 1 1 calc R U . . .
C10 C 0.2691(5) 0.7111(3) 0.0743(3) 0.0414(11) Uani 1 1 d . . . . .
H10 H 0.238047 0.752821 0.037256 0.050 Uiso 1 1 calc R U . . .
C9 C 0.3979(5) 0.6757(2) 0.0522(3) 0.0366(9) Uani 1 1 d . . . . .
H9 H 0.456477 0.694043 0.001521 0.044 Uiso 1 1 calc R U . . .
C4 C 0.1679(5) 0.3221(3) 0.0390(3) 0.0369(9) Uani 1 1 d . . . . .
H4 H 0.118324 0.286631 -0.002617 0.044 Uiso 1 1 calc R U . . .
C15 C 0.8165(4) 0.4290(3) 0.1497(3) 0.0384(10) Uani 1 1 d . . . . .
H15 H 0.850077 0.393330 0.105591 0.046 Uiso 1 1 calc R U . . .
C3 C 0.2313(6) 0.3041(3) 0.1340(3) 0.0463(12) Uani 1 1 d . . . . .
H3 H 0.225752 0.256200 0.157898 0.056 Uiso 1 1 calc R U . . .
N2A N 0.916(4) 0.6939(18) 0.335(3) 0.063(7) Uani 0.37(5) 1 d D . P B 1
C22A C 0.827(3) 0.725(3) 0.289(2) 0.053(6) Uani 0.37(5) 1 d D . P B 1
C21 C 0.0952(10) 0.3748(6) 0.4132(8) 0.048(2) Uani 0.5 1 d . . P C 1
H21A H 0.187513 0.354930 0.445605 0.071 Uiso 0.5 1 calc R U P C 1
H21B H 0.108803 0.385640 0.342073 0.071 Uiso 0.5 1 calc R U P C 1
H21C H 0.014939 0.339769 0.416873 0.071 Uiso 0.5 1 calc R U P C 1
C23A C 0.705(3) 0.752(2) 0.221(3) 0.084(9) Uani 0.37(5) 1 d D . P B 1
H23A H 0.743777 0.787675 0.175137 0.126 Uiso 0.37(5) 1 calc R U P B 1
H23B H 0.631301 0.775318 0.261095 0.126 Uiso 0.37(5) 1 calc R U P B 1
H23C H 0.658317 0.712767 0.181770 0.126 Uiso 0.37(5) 1 calc R U P B 1
C20 C 0.0867(5) 0.5584(3) 0.5065(3) 0.0455(11) Uani 1 1 d . . . . .
H20 H 0.146675 0.600326 0.511002 0.055 Uiso 1 1 calc R U . . .
C23B C 0.659(3) 0.7401(9) 0.266(2) 0.085(6) Uani 0.63(5) 1 d D . P B 2
H23D H 0.623673 0.702610 0.218277 0.127 Uiso 0.63(5) 1 calc R U P B 2
H23E H 0.664843 0.785897 0.230180 0.127 Uiso 0.63(5) 1 calc R U P B 2
H23F H 0.590180 0.744720 0.319323 0.127 Uiso 0.63(5) 1 calc R U P B 2
C22B C 0.806(2) 0.7210(16) 0.3115(15) 0.055(4) Uani 0.63(5) 1 d D . P B 2
N2B N 0.920(2) 0.7101(13) 0.3500(14) 0.055(4) Uani 0.63(5) 1 d D . P B 2

loop_
_atom_site_aniso_label
_atom_site_aniso_U_11
_atom_site_aniso_U_22
_atom_site_aniso_U_33
_atom_site_aniso_U_23
_atom_site_aniso_U_13
_atom_site_aniso_U_12
I1 0.03220(13) 0.03048(15) 0.02522(11) -0.00054(10) -0.00401(8) -0.00226(11)
As1 0.01714(15) 0.0271(2) 0.01587(14) -0.00015(14) 0.00077(11) -0.00044(14)
Cu1 0.0309(2) 0.0361(3) 0.01894(19) 0.00024(19) 0.00429(16) -0.0060(2)
C13 0.0190(14) 0.031(2) 0.0168(13) 0.0057(13) 0.0010(11) 0.0017(14)
N1 0.0405(19) 0.057(2) 0.0275(16) 0.0080(16) 0.0038(14) -0.0165(18)
C19 0.038(2) 0.039(2) 0.0306(19) 0.0000(17) 0.0075(15) -0.0034(19)
C7 0.0214(15) 0.028(2) 0.0189(14) -0.0025(13) -0.0002(11) -0.0007(14)
C1 0.0195(14) 0.030(2) 0.0210(15) 0.0008(14) 0.0014(11) -0.0011(14)
C6 0.0298(17) 0.031(2) 0.0198(15) 0.0015(14) 0.0022(12) -0.0011(16)
C12 0.0203(15) 0.035(2) 0.0268(17) -0.0062(15) -0.0028(12) 0.0021(16)
C18 0.0240(16) 0.043(2) 0.0215(16) -0.0023(16) 0.0022(12) -0.0021(17)
C8 0.0312(17) 0.033(2) 0.0197(15) -0.0002(15) 0.0013(12) 0.0035(17)
C14 0.0265(17) 0.035(2) 0.0318(19) 0.0001(17) 0.0055(14) 0.0040(17)
C2 0.045(2) 0.034(2) 0.031(2) 0.0023(17) -0.0148(16) -0.006(2)
C17 0.0211(16) 0.065(3) 0.0276(18) 0.0022(19) -0.0026(13) -0.004(2)
C11 0.035(2) 0.042(3) 0.0314(19) -0.0102(18) -0.0081(15) 0.017(2)
C16 0.0196(16) 0.064(3) 0.035(2) 0.012(2) 0.0036(14) 0.0124(19)
C5 0.0361(19) 0.038(2) 0.0197(16) 0.0016(15) -0.0039(13) -0.0029(18)
C10 0.055(3) 0.040(3) 0.027(2) -0.0008(18) -0.0094(17) 0.018(2)
C9 0.052(2) 0.034(2) 0.0235(18) 0.0016(16) -0.0005(16) 0.005(2)
C4 0.041(2) 0.038(3) 0.0301(19) -0.0032(18) -0.0091(16) -0.007(2)
C15 0.0288(18) 0.048(3) 0.039(2) 0.005(2) 0.0095(16) 0.015(2)
C3 0.063(3) 0.030(2) 0.043(2) 0.005(2) -0.018(2) -0.012(2)
N2A 0.077(11) 0.048(14) 0.065(12) -0.047(9) 0.009(8) -0.013(10)
C22A 0.061(9) 0.066(14) 0.034(11) -0.034(10) 0.025(7) -0.022(9)
C21 0.038(4) 0.049(5) 0.057(6) -0.002(4) 0.008(4) 0.004(4)
C23A 0.078(12) 0.09(2) 0.081(16) -0.026(13) 0.004(10) -0.012(12)
C20 0.051(3) 0.050(3) 0.036(2) 0.001(2) 0.0118(19) -0.011(2)
C23B 0.110(10) 0.062(8) 0.076(12) 0.001(8) -0.034(9) -0.016(8)
C22B 0.075(7) 0.059(7) 0.034(7) -0.019(8) 0.014(5) -0.020(7)
N2B 0.072(5) 0.043(9) 0.050(6) -0.030(6) 0.011(4) -0.028(5)

loop_
_atom_type_symbol
_atom_type_description
_atom_type_scat_dispersion_real
_atom_type_scat_dispersion_imag
_atom_type_scat_source
C C 0.0033 0.0016 'International Tables Vol C Tables 4.2.6.8 and 6.1.1.4'
H H 0.0000 0.0000 'International Tables Vol C Tables 4.2.6.8 and 6.1.1.4'
As As 0.0499 2.0058 'International Tables Vol C Tables 4.2.6.8 and 6.1.1.4'
Cu Cu 0.3201 1.2651 'International Tables Vol C Tables 4.2.6.8 and 6.1.1.4'
I I -0.4742 1.8119 'International Tables Vol C Tables 4.2.6.8 and 6.1.1.4'
N N 0.0061 0.0033 'International Tables Vol C Tables 4.2.6.8 and 6.1.1.4'

loop_
_exptl_crystal_face_index_h
_exptl_crystal_face_index_k
_exptl_crystal_face_index_l
_exptl_crystal_face_perp_dist
-1 1 -1 0.1622
1 -1 1 0.2490
-2 0 1 0.1283
2 -1 0 0.2212
1 1 -2 0.1195
-1 -1 2 0.1977
-11 13 3 0.0738
11 -12 -5 0.2438
6 -14 -13 0.2190
-6 14 13 0.0914
0 21 11 0.0750
0 -21 -11 0.2346
7 22 -3 0.0263
-9 -19 0 0.2307
0 -15 15 0.2768
0 -26 0 0.2534

loop_
_geom_angle_atom_site_label_1
_geom_angle_atom_site_label_2
_geom_angle_atom_site_label_3
_geom_angle
_geom_angle_site_symmetry_1
_geom_angle_site_symmetry_3
_geom_angle_publ_flag
Cu1 I1 Cu1 68.565(19) . 3_666 ?
C13 As1 Cu1 113.48(10) . . ?
C13 As1 C7 100.96(14) . . ?
C13 As1 C1 101.66(14) . . ?
C7 As1 Cu1 117.05(10) . . ?
C7 As1 C1 100.97(15) . . ?
C1 As1 Cu1 119.91(10) . . ?
I1 Cu1 I1 111.434(18) . 3_666 ?
I1 Cu1 Cu1 55.683(17) 3_666 3_666 ?
I1 Cu1 Cu1 55.751(17) . 3_666 ?
As1 Cu1 I1 104.08(2) . . ?
As1 Cu1 I1 104.16(2) . 3_666 ?
As1 Cu1 Cu1 115.66(2) . 3_666 ?
N1 Cu1 I1 111.80(11) . . ?
N1 Cu1 I1 105.60(12) . 3_666 ?
N1 Cu1 As1 119.56(10) . . ?
N1 Cu1 Cu1 124.64(10) . 3_666 ?
C18 C13 As1 118.0(3) . . ?
C18 C13 C14 119.4(3) . . ?
C14 C13 As1 122.6(3) . . ?
C19 N1 Cu1 124.2(3) . . ?
C19 N1 C20 116.1(4) . . ?
C20 N1 Cu1 119.7(3) . . ?
N1 C19 C21 122.7(5) . . ?
N1 C19 C20 120.0(4) . 3_566 ?
C21 C19 C20 116.6(6) . 3_566 ?
C12 C7 As1 117.9(3) . . ?
C8 C7 As1 123.0(3) . . ?
C8 C7 C12 119.1(4) . . ?
C6 C1 As1 123.1(3) . . ?
C2 C1 As1 118.3(3) . . ?
C2 C1 C6 118.6(4) . . ?
C5 C6 C1 120.4(4) . . ?
C7 C12 C11 120.8(4) . . ?
C13 C18 C17 120.2(4) . . ?
C7 C8 C9 120.3(4) . . ?
C13 C14 C15 120.2(4) . . ?
C1 C2 C3 120.9(4) . . ?
C16 C17 C18 120.1(4) . . ?
C10 C11 C12 119.5(4) . . ?
C15 C16 C17 120.2(3) . . ?
C4 C5 C6 120.6(3) . . ?
C11 C10 C9 120.2(4) . . ?
C10 C9 C8 120.0(4) . . ?
C5 C4 C3 119.7(4) . . ?
C16 C15 C14 119.9(4) . . ?
C4 C3 C2 119.8(4) . . ?
N2A C22A C23A 170(5) . . ?
C19 C20 N1 123.9(4) 3_566 . ?
N2B C22B C23B 176(3) . . ?

loop_
_geom_bond_atom_site_label_1
_geom_bond_atom_site_label_2
_geom_bond_distance
_geom_bond_site_symmetry_2
_geom_bond_publ_flag
I1 Cu1 2.6740(6) . ?
I1 Cu1 2.6761(6) 3_666 ?
As1 Cu1 2.3640(5) . ?
As1 C13 1.946(3) . ?
As1 C7 1.952(4) . ?
As1 C1 1.953(4) . ?
Cu1 Cu1 3.0136(10) 3_666 ?
Cu1 N1 2.057(4) . ?
C13 C18 1.391(5) . ?
C13 C14 1.393(5) . ?
N1 C19 1.347(6) . ?
N1 C20 1.416(6) . ?
C19 C21 1.379(11) . ?
C19 C20 1.415(6) 3_566 ?
C7 C12 1.393(5) . ?
C7 C8 1.390(5) . ?
C1 C6 1.391(5) . ?
C1 C2 1.389(6) . ?
C6 C5 1.390(5) . ?
C12 C11 1.394(6) . ?
C18 C17 1.393(5) . ?
C8 C9 1.391(6) . ?
C14 C15 1.401(5) . ?
C2 C3 1.396(6) . ?
C17 C16 1.387(7) . ?
C11 C10 1.384(6) . ?
C16 C15 1.382(7) . ?
C5 C4 1.379(6) . ?
C10 C9 1.388(6) . ?
C4 C3 1.383(6) . ?
N2A C22A 1.131(18) . ?
C22A C23A 1.457(16) . ?
C23B C22B 1.456(13) . ?
C22B N2B 1.134(14) . ?

loop_
_exptl_oxdiff_crystal_face_indexfrac_h
_exptl_oxdiff_crystal_face_indexfrac_k
_exptl_oxdiff_crystal_face_indexfrac_l
_exptl_oxdiff_crystal_face_x
_exptl_oxdiff_crystal_face_y
_exptl_oxdiff_crystal_face_z
-1.0019 1.0006 -0.9977 0.0030 -0.0208 0.1038
1.0019 -1.0006 0.9977 -0.0030 0.0208 -0.1038
-2.0034 0.0036 0.9980 0.0476 -0.1407 0.0659
2.0035 -1.0022 -0.0001 -0.0435 0.1018 -0.1187
1.0015 0.9970 -1.9958 -0.0447 0.1199 0.0379
-1.0015 -0.9970 1.9958 0.0447 -0.1199 -0.0379
-11.0458 12.7378 3.1566 0.5572 -0.5017 0.6616
10.9104 -12.1114 -5.4644 -0.6153 0.5540 -0.5608
6.3414 -14.4414 -13.1704 -0.9099 0.4051 -0.0892
-6.2137 14.2543 13.4004 0.9112 -0.4057 0.0712
-0.3325 20.8156 11.3437 0.9936 0.1044 -0.0434
0.3462 -20.8380 -11.3235 -0.9937 -0.1044 0.0416
6.8859 21.9133 -2.9451 0.4961 0.8593 0.1240
-8.9673 -18.6081 -0.3191 -0.4939 -0.8555 0.1552
-0.0760 -15.2182 15.1801 0.0627 -0.5967 -0.8000
0.1121 -26.2260 -0.2511 -0.7790 -0.4498 -0.4369
